data_7160085
loop_
_publ_author_name
'Huang, Tianjiao'
'Yin, Huiping'
'Li, Tuanjie'
'Yu, Chenxia'
'Zhang, Kai'
'Yao, Changsheng'

_publ_section_title
;
 NHC catalyzed radical tandem cyclization: an efficient synthesis of
 &#x3b1;,&#x3b1;-difluoro-&#x3b3;-lactam derivatives.
;
_journal_issue 34
_journal_name_full 'Organic &amp; biomolecular chemistry'
_journal_page_first 6988
_journal_page_last 6998
_journal_paper_doi 10.1039/d4ob01012d
_journal_volume 22
_journal_year 2024
_chemical_formula_moiety 'C25 H20 Br F2 N O2'
_chemical_formula_sum 'C25 H20 Br F2 N O2'
_chemical_formula_weight 484.33
_space_group_crystal_system triclinic
_space_group_IT_number 2
_space_group_name_Hall '-P 1'
_space_group_name_H-M_alt 'P -1'
_atom_sites_solution_hydrogens geom
_atom_sites_solution_primary dual
_audit_creation_date 2023-11-24
_audit_creation_method
;
Olex2 1.5
(compiled 2022.04.07 svn.rca3783a0 for OlexSys, GUI svn.r6498)
;
_audit_update_record
;
2024-05-24 deposited with the CCDC.	2024-08-02 downloaded from the CCDC.
;
_cell_angle_alpha 75.044(2)
_cell_angle_beta 76.595(2)
_cell_angle_gamma 76.840(2)
_cell_formula_units_Z 2
_cell_length_a 10.1467(5)
_cell_length_b 10.3698(5)
_cell_length_c 11.2435(5)
_cell_measurement_reflns_used 9933
_cell_measurement_temperature 296.15
_cell_measurement_theta_max 27.62
_cell_measurement_theta_min 2.49
_cell_volume 1093.94(9)
_computing_cell_refinement 'SAINT V8.40B (?, 2016)'
_computing_data_reduction 'SAINT V8.40B (?, 2016)'
_computing_molecular_graphics 'Olex2 1.5 (Dolomanov et al., 2009)'
_computing_publication_material 'Olex2 1.5 (Dolomanov et al., 2009)'
_computing_structure_refinement 'SHELXL 2018/3 (Sheldrick, 2015)'
_computing_structure_solution 'SHELXT 2018/2 (Sheldrick, 2018)'
_diffrn_ambient_temperature 296.15
_diffrn_measured_fraction_theta_full 0.999
_diffrn_measured_fraction_theta_max 0.993
_diffrn_measurement_device_type 'CCD area detector'
_diffrn_measurement_method 'phi and omega scans'
_diffrn_radiation_monochromator graphite
_diffrn_radiation_type MoK\a
_diffrn_radiation_wavelength 0.71073
_diffrn_reflns_av_R_equivalents 0.0621
_diffrn_reflns_av_unetI/netI 0.0296
_diffrn_reflns_Laue_measured_fraction_full 0.999
_diffrn_reflns_Laue_measured_fraction_max 0.993
_diffrn_reflns_limit_h_max 15
_diffrn_reflns_limit_h_min -15
_diffrn_reflns_limit_k_max 15
_diffrn_reflns_limit_k_min -15
_diffrn_reflns_limit_l_max 16
_diffrn_reflns_limit_l_min -16
_diffrn_reflns_number 80960
_diffrn_reflns_point_group_measured_fraction_full 0.999
_diffrn_reflns_point_group_measured_fraction_max 0.993
_diffrn_reflns_theta_full 25.242
_diffrn_reflns_theta_max 31.885
_diffrn_reflns_theta_min 2.066
_diffrn_source_current 30.0
_diffrn_source_power 1.5
_diffrn_source_voltage 50.0
_exptl_absorpt_coefficient_mu 1.917
_exptl_absorpt_correction_type none
_exptl_crystal_density_diffrn 1.470
_exptl_crystal_description plate
_exptl_crystal_F_000 492
_refine_diff_density_max 1.134
_refine_diff_density_min -1.119
_refine_diff_density_rms 0.081
_refine_ls_extinction_method none
_refine_ls_goodness_of_fit_ref 1.023
_refine_ls_hydrogen_treatment constr
_refine_ls_matrix_type full
_refine_ls_number_parameters 280
_refine_ls_number_reflns 7468
_refine_ls_number_restraints 0
_refine_ls_restrained_S_all 1.023
_refine_ls_R_factor_all 0.1403
_refine_ls_R_factor_gt 0.0820
_refine_ls_shift/su_max 0.000
_refine_ls_shift/su_mean 0.000
_refine_ls_structure_factor_coef Fsqd
_refine_ls_weighting_details 'w=1/[\s^2^(Fo^2^)+(0.0735P)^2^+1.7433P] where P=(Fo^2^+2Fc^2^)/3'
_refine_ls_weighting_scheme calc
_refine_ls_wR_factor_gt 0.1896
_refine_ls_wR_factor_ref 0.2325
_reflns_Friedel_coverage 0.000
_reflns_number_gt 4191
_reflns_number_total 7468
_reflns_threshold_expression 'I > 2\s(I)'
_cod_data_source_file d4ob01012d2.cif
_cod_data_source_block 3aa-1
_cod_depositor_comments 'Adding full bibliography for 7160085--7160086.cif.'
_cod_database_code 7160085
_shelx_shelxl_version_number 2018/3
_shelx_space_group_comment
;
The symmetry employed for this shelxl refinement is uniquely defined
by the following loop, which should always be used as a source of
symmetry information in preference to the above space-group names.
They are only intended as comments.
;
_olex2_refinement_description
;
1. Fixed Uiso
 At 1.2 times of:
  All C(H) groups, All C(H,H) groups
2.a Ternary CH refined with riding coordinates:
 C10(H10), C12(H12)
2.b Secondary CH2 refined with riding coordinates:
 C7(H7A,H7B), C11(H11A,H11B)
2.c Aromatic/amide H refined with riding coordinates:
 C1(H1), C2(H2), C3(H3), C4(H4), C5(H5), C14(H14), C15(H15), C16(H16),
 C17(H17), C18(H18), C21(H21), C22(H22), C24(H24), C25(H25)
;
_olex2_submission_special_instructions 'No special instructions were received'

loop_
_space_group_symop_operation_xyz
'x, y, z'
'-x, -y, -z'

loop_
_atom_site_label
_atom_site_type_symbol
_atom_site_fract_x
_atom_site_fract_y
_atom_site_fract_z
_atom_site_U_iso_or_equiv
_atom_site_adp_type
_atom_site_occupancy
_atom_site_site_symmetry_order
_atom_site_calc_flag
_atom_site_refinement_flags_posn
_atom_site_refinement_flags_adp
_atom_site_refinement_flags_occupancy
_atom_site_disorder_assembly
_atom_site_disorder_group
Br1 Br 0.83653(8) 0.09693(6) 1.28252(5) 0.1128(3) Uani 1 1 d . . . . .
F1 F 0.6402(3) 0.6933(3) 0.5401(3) 0.0918(9) Uani 1 1 d . . . . .
F2 F 0.7936(4) 0.5804(3) 0.6493(2) 0.0880(9) Uani 1 1 d . . . . .
O1 O 0.5397(3) 0.4502(3) 0.7867(3) 0.0777(9) Uani 1 1 d . . . . .
O2 O 0.9253(4) 0.6892(4) 0.4058(4) 0.0966(12) Uani 1 1 d . . . . .
N1 N 0.8398(3) 0.5252(3) 0.3604(3) 0.0546(7) Uani 1 1 d . . . . .
C1 C 0.7857(6) 0.7603(5) 0.1454(5) 0.0812(13) Uani 1 1 d . . . . .
H1 H 0.794742 0.789150 0.214364 0.097 Uiso 1 1 calc R U . . .
C2 C 0.7210(6) 0.8508(6) 0.0545(5) 0.0925(16) Uani 1 1 d . . . . .
H2 H 0.685853 0.939829 0.062305 0.111 Uiso 1 1 calc R U . . .
C3 C 0.7090(6) 0.8087(9) -0.0472(5) 0.106(2) Uani 1 1 d . . . . .
H3 H 0.666657 0.869784 -0.109674 0.128 Uiso 1 1 calc R U . . .
C4 C 0.7580(6) 0.6791(10) -0.0580(5) 0.115(2) Uani 1 1 d . . . . .
H4 H 0.749119 0.651685 -0.127764 0.138 Uiso 1 1 calc R U . . .
C5 C 0.8214(5) 0.5865(6) 0.0339(5) 0.0818(14) Uani 1 1 d . . . . .
H5 H 0.853211 0.496851 0.026703 0.098 Uiso 1 1 calc R U . . .
C6 C 0.8372(4) 0.6278(5) 0.1362(3) 0.0607(9) Uani 1 1 d . . . . .
C7 C 0.9150(5) 0.5302(5) 0.2324(4) 0.0702(11) Uani 1 1 d . . . . .
H7A H 0.933863 0.440135 0.215297 0.084 Uiso 1 1 calc R U . . .
H7B H 1.002610 0.557203 0.224654 0.084 Uiso 1 1 calc R U . . .
C8 C 0.8501(4) 0.6071(4) 0.4302(4) 0.0585(9) Uani 1 1 d . . . . .
C9 C 0.7430(4) 0.5833(4) 0.5471(3) 0.0531(8) Uani 1 1 d . . . . .
C10 C 0.6897(4) 0.4570(4) 0.5516(3) 0.0499(8) Uani 1 1 d . . . . .
H10 H 0.588981 0.478790 0.562811 0.060 Uiso 1 1 calc R U . . .
C11 C 0.7474(5) 0.4310(4) 0.4197(3) 0.0659(11) Uani 1 1 d . . . . .
H11A H 0.796249 0.338371 0.423854 0.079 Uiso 1 1 calc R U . . .
H11B H 0.673675 0.446130 0.373340 0.079 Uiso 1 1 calc R U . . .
C12 C 0.7299(3) 0.3396(3) 0.6586(3) 0.0450(7) Uani 1 1 d . . . . .
H12 H 0.828307 0.330199 0.657962 0.054 Uiso 1 1 calc R U . . .
C13 C 0.7021(4) 0.2057(4) 0.6475(3) 0.0545(8) Uani 1 1 d . . . . .
C14 C 0.5688(6) 0.1870(5) 0.6601(5) 0.0795(13) Uani 1 1 d . . . . .
H14 H 0.495267 0.255530 0.678009 0.095 Uiso 1 1 calc R U . . .
C15 C 0.5450(9) 0.0666(7) 0.6461(6) 0.112(2) Uani 1 1 d . . . . .
H15 H 0.455105 0.054652 0.653638 0.134 Uiso 1 1 calc R U . . .
C16 C 0.6514(12) -0.0345(6) 0.6214(6) 0.122(3) Uani 1 1 d . . . . .
H16 H 0.634160 -0.115145 0.611645 0.147 Uiso 1 1 calc R U . . .
C17 C 0.7837(10) -0.0184(5) 0.6109(5) 0.106(2) Uani 1 1 d . . . . .
H17 H 0.856334 -0.088655 0.595599 0.127 Uiso 1 1 calc R U . . .
C18 C 0.8101(6) 0.1024(4) 0.6231(4) 0.0739(12) Uani 1 1 d . . . . .
H18 H 0.900278 0.113825 0.614825 0.089 Uiso 1 1 calc R U . . .
C19 C 0.6488(4) 0.3717(4) 0.7830(3) 0.0494(7) Uani 1 1 d . . . . .
C20 C 0.7004(3) 0.3024(3) 0.9011(3) 0.0463(7) Uani 1 1 d . . . . .
C21 C 0.6135(4) 0.3168(5) 1.0137(4) 0.0665(11) Uani 1 1 d . . . . .
H21 H 0.525425 0.367894 1.012861 0.080 Uiso 1 1 calc R U . . .
C22 C 0.6546(5) 0.2572(5) 1.1264(4) 0.0744(12) Uani 1 1 d . . . . .
H22 H 0.595156 0.267487 1.201190 0.089 Uiso 1 1 calc R U . . .
C23 C 0.7835(5) 0.1828(4) 1.1270(3) 0.0665(11) Uani 1 1 d . . . . .
C24 C 0.8751(5) 0.1688(4) 1.0173(4) 0.0674(11) Uani 1 1 d . . . . .
H24 H 0.964198 0.120663 1.019396 0.081 Uiso 1 1 calc R U . . .
C25 C 0.8323(4) 0.2277(4) 0.9043(3) 0.0565(9) Uani 1 1 d . . . . .
H25 H 0.892262 0.217122 0.829820 0.068 Uiso 1 1 calc R U . . .

loop_
_atom_site_aniso_label
_atom_site_aniso_U_11
_atom_site_aniso_U_22
_atom_site_aniso_U_33
_atom_site_aniso_U_23
_atom_site_aniso_U_13
_atom_site_aniso_U_12
Br1 0.1802(7) 0.0995(5) 0.0557(3) -0.0042(3) -0.0553(4) 0.0006(4)
F1 0.0916(19) 0.0589(15) 0.125(2) -0.0388(16) -0.0189(17) 0.0080(13)
F2 0.154(3) 0.0780(17) 0.0553(13) -0.0117(12) -0.0463(15) -0.0431(17)
O1 0.0670(17) 0.093(2) 0.0561(16) -0.0195(15) -0.0106(13) 0.0228(16)
O2 0.106(3) 0.111(3) 0.094(3) -0.029(2) -0.008(2) -0.064(2)
N1 0.0643(18) 0.0578(17) 0.0422(14) -0.0115(12) -0.0093(13) -0.0120(14)
C1 0.099(4) 0.082(3) 0.069(3) -0.015(2) -0.030(3) -0.015(3)
C2 0.096(4) 0.093(4) 0.085(4) 0.000(3) -0.026(3) -0.022(3)
C3 0.085(4) 0.160(6) 0.057(3) 0.003(3) -0.019(3) -0.012(4)
C4 0.091(4) 0.198(8) 0.062(3) -0.051(4) -0.021(3) -0.004(5)
C5 0.070(3) 0.118(4) 0.066(3) -0.041(3) -0.006(2) -0.016(3)
C6 0.057(2) 0.082(3) 0.0442(17) -0.0143(17) 0.0010(15) -0.025(2)
C7 0.073(3) 0.083(3) 0.048(2) -0.0169(19) -0.0017(18) -0.008(2)
C8 0.065(2) 0.059(2) 0.055(2) -0.0101(16) -0.0186(17) -0.0133(18)
C9 0.070(2) 0.0481(18) 0.0459(17) -0.0169(14) -0.0218(16) -0.0007(16)
C10 0.063(2) 0.0529(19) 0.0359(14) -0.0082(13) -0.0141(14) -0.0103(16)
C11 0.106(3) 0.062(2) 0.0377(16) -0.0107(15) -0.0127(18) -0.031(2)
C12 0.0469(17) 0.0516(18) 0.0358(13) -0.0096(12) -0.0078(12) -0.0068(14)
C13 0.078(2) 0.0499(19) 0.0367(15) -0.0056(13) -0.0144(15) -0.0149(17)
C14 0.095(3) 0.067(3) 0.086(3) -0.006(2) -0.031(3) -0.028(2)
C15 0.167(6) 0.093(4) 0.104(4) 0.003(3) -0.058(4) -0.072(5)
C16 0.253(10) 0.062(3) 0.074(3) -0.007(3) -0.056(5) -0.055(5)
C17 0.194(7) 0.057(3) 0.062(3) -0.020(2) -0.024(4) -0.003(4)
C18 0.109(4) 0.058(2) 0.0468(19) -0.0143(17) -0.011(2) 0.001(2)
C19 0.0503(18) 0.0552(19) 0.0400(15) -0.0116(14) -0.0088(13) -0.0020(15)
C20 0.0521(18) 0.0487(17) 0.0375(14) -0.0126(13) -0.0050(13) -0.0074(14)
C21 0.061(2) 0.082(3) 0.0443(18) -0.0119(18) -0.0027(16) 0.003(2)
C22 0.088(3) 0.086(3) 0.0375(17) -0.0135(18) -0.0008(18) -0.003(2)
C23 0.104(3) 0.055(2) 0.0419(17) -0.0070(15) -0.0217(19) -0.012(2)
C24 0.075(3) 0.069(3) 0.054(2) -0.0151(18) -0.0235(19) 0.011(2)
C25 0.060(2) 0.064(2) 0.0407(16) -0.0152(15) -0.0104(15) 0.0056(17)

loop_
_atom_type_symbol
_atom_type_description
_atom_type_scat_dispersion_real
_atom_type_scat_dispersion_imag
_atom_type_scat_source
C C 0.0033 0.0016 'International Tables Vol C Tables 4.2.6.8 and 6.1.1.4'
H H 0.0000 0.0000 'International Tables Vol C Tables 4.2.6.8 and 6.1.1.4'
Br Br -0.2901 2.4595 'International Tables Vol C Tables 4.2.6.8 and 6.1.1.4'
F F 0.0171 0.0103 'International Tables Vol C Tables 4.2.6.8 and 6.1.1.4'
N N 0.0061 0.0033 'International Tables Vol C Tables 4.2.6.8 and 6.1.1.4'
O O 0.0106 0.0060 'International Tables Vol C Tables 4.2.6.8 and 6.1.1.4'

loop_
_geom_angle_atom_site_label_1
_geom_angle_atom_site_label_2
_geom_angle_atom_site_label_3
_geom_angle
_geom_angle_site_symmetry_1
_geom_angle_site_symmetry_3
_geom_angle_publ_flag
C8 N1 C7 123.0(4) . . ?
C8 N1 C11 115.2(3) . . ?
C11 N1 C7 121.7(3) . . ?
C2 C1 H1 119.4 . . ?
C2 C1 C6 121.2(5) . . ?
C6 C1 H1 119.4 . . ?
C1 C2 H2 120.3 . . ?
C3 C2 C1 119.4(6) . . ?
C3 C2 H2 120.3 . . ?
C2 C3 H3 119.8 . . ?
C4 C3 C2 120.5(6) . . ?
C4 C3 H3 119.8 . . ?
C3 C4 H4 119.7 . . ?
C3 C4 C5 120.7(5) . . ?
C5 C4 H4 119.7 . . ?
C4 C5 H5 120.2 . . ?
C6 C5 C4 119.7(6) . . ?
C6 C5 H5 120.2 . . ?
C1 C6 C5 118.5(5) . . ?
C1 C6 C7 121.2(4) . . ?
C5 C6 C7 120.2(4) . . ?
N1 C7 C6 112.8(3) . . ?
N1 C7 H7A 109.0 . . ?
N1 C7 H7B 109.0 . . ?
C6 C7 H7A 109.0 . . ?
C6 C7 H7B 109.0 . . ?
H7A C7 H7B 107.8 . . ?
O2 C8 N1 128.4(4) . . ?
O2 C8 C9 125.1(4) . . ?
N1 C8 C9 106.4(3) . . ?
F1 C9 C8 107.7(3) . . ?
F1 C9 C10 110.6(3) . . ?
F2 C9 F1 104.8(3) . . ?
F2 C9 C8 110.8(3) . . ?
F2 C9 C10 114.7(3) . . ?
C8 C9 C10 108.1(3) . . ?
C9 C10 H10 108.6 . . ?
C9 C10 C11 102.7(3) . . ?
C9 C10 C12 112.8(3) . . ?
C11 C10 H10 108.6 . . ?
C12 C10 H10 108.6 . . ?
C12 C10 C11 115.2(3) . . ?
N1 C11 C10 106.0(3) . . ?
N1 C11 H11A 110.5 . . ?
N1 C11 H11B 110.5 . . ?
C10 C11 H11A 110.5 . . ?
C10 C11 H11B 110.5 . . ?
H11A C11 H11B 108.7 . . ?
C10 C12 H12 108.7 . . ?
C13 C12 C10 112.6(3) . . ?
C13 C12 H12 108.7 . . ?
C13 C12 C19 108.8(3) . . ?
C19 C12 C10 109.2(3) . . ?
C19 C12 H12 108.7 . . ?
C14 C13 C12 120.3(4) . . ?
C18 C13 C12 120.2(4) . . ?
C18 C13 C14 119.5(4) . . ?
C13 C14 H14 120.1 . . ?
C15 C14 C13 119.8(6) . . ?
C15 C14 H14 120.1 . . ?
C14 C15 H15 119.7 . . ?
C16 C15 C14 120.6(7) . . ?
C16 C15 H15 119.7 . . ?
C15 C16 H16 119.9 . . ?
C15 C16 C17 120.2(6) . . ?
C17 C16 H16 119.9 . . ?
C16 C17 H17 119.9 . . ?
C16 C17 C18 120.1(6) . . ?
C18 C17 H17 119.9 . . ?
C13 C18 C17 119.8(6) . . ?
C13 C18 H18 120.1 . . ?
C17 C18 H18 120.1 . . ?
O1 C19 C12 120.3(3) . . ?
O1 C19 C20 119.7(3) . . ?
C20 C19 C12 120.0(3) . . ?
C21 C20 C19 118.1(3) . . ?
C21 C20 C25 118.4(3) . . ?
C25 C20 C19 123.4(3) . . ?
C20 C21 H21 119.3 . . ?
C22 C21 C20 121.4(4) . . ?
C22 C21 H21 119.3 . . ?
C21 C22 H22 120.5 . . ?
C23 C22 C21 119.0(4) . . ?
C23 C22 H22 120.5 . . ?
C22 C23 Br1 118.5(3) . . ?
C22 C23 C24 121.7(4) . . ?
C24 C23 Br1 119.8(3) . . ?
C23 C24 H24 120.6 . . ?
C23 C24 C25 118.9(4) . . ?
C25 C24 H24 120.6 . . ?
C20 C25 H25 119.7 . . ?
C24 C25 C20 120.6(3) . . ?
C24 C25 H25 119.7 . . ?

loop_
_geom_bond_atom_site_label_1
_geom_bond_atom_site_label_2
_geom_bond_distance
_geom_bond_site_symmetry_2
_geom_bond_publ_flag
Br1 C23 1.886(4) . ?
F1 C9 1.358(4) . ?
F2 C9 1.353(4) . ?
O1 C19 1.215(4) . ?
O2 C8 1.209(5) . ?
N1 C7 1.458(5) . ?
N1 C8 1.331(5) . ?
N1 C11 1.438(5) . ?
C1 H1 0.9300 . ?
C1 C2 1.375(7) . ?
C1 C6 1.376(7) . ?
C2 H2 0.9300 . ?
C2 C3 1.364(9) . ?
C3 H3 0.9300 . ?
C3 C4 1.348(10) . ?
C4 H4 0.9300 . ?
C4 C5 1.385(9) . ?
C5 H5 0.9300 . ?
C5 C6 1.378(6) . ?
C6 C7 1.512(6) . ?
C7 H7A 0.9700 . ?
C7 H7B 0.9700 . ?
C8 C9 1.504(6) . ?
C9 C10 1.512(5) . ?
C10 H10 0.9800 . ?
C10 C11 1.533(5) . ?
C10 C12 1.530(4) . ?
C11 H11A 0.9700 . ?
C11 H11B 0.9700 . ?
C12 H12 0.9800 . ?
C12 C13 1.519(5) . ?
C12 C19 1.526(4) . ?
C13 C14 1.379(6) . ?
C13 C18 1.378(6) . ?
C14 H14 0.9300 . ?
C14 C15 1.378(8) . ?
C15 H15 0.9300 . ?
C15 C16 1.356(11) . ?
C16 H16 0.9300 . ?
C16 C17 1.365(11) . ?
C17 H17 0.9300 . ?
C17 C18 1.384(8) . ?
C18 H18 0.9300 . ?
C19 C20 1.488(5) . ?
C20 C21 1.386(5) . ?
C20 C25 1.389(5) . ?
C21 H21 0.9300 . ?
C21 C22 1.373(6) . ?
C22 H22 0.9300 . ?
C22 C23 1.359(7) . ?
C23 C24 1.380(6) . ?
C24 H24 0.9300 . ?
C24 C25 1.382(5) . ?
C25 H25 0.9300 . ?

loop_
_geom_torsion_atom_site_label_1
_geom_torsion_atom_site_label_2
_geom_torsion_atom_site_label_3
_geom_torsion_atom_site_label_4
_geom_torsion
_geom_torsion_site_symmetry_1
_geom_torsion_site_symmetry_2
_geom_torsion_site_symmetry_3
_geom_torsion_site_symmetry_4
_geom_torsion_publ_flag
Br1 C23 C24 C25 177.2(3) . . . . ?
F1 C9 C10 C11 105.5(4) . . . . ?
F1 C9 C10 C12 -129.9(3) . . . . ?
F2 C9 C10 C11 -136.3(4) . . . . ?
F2 C9 C10 C12 -11.7(5) . . . . ?
O1 C19 C20 C21 8.0(6) . . . . ?
O1 C19 C20 C25 -169.9(4) . . . . ?
O2 C8 C9 F1 70.2(5) . . . . ?
O2 C8 C9 F2 -43.8(6) . . . . ?
O2 C8 C9 C10 -170.3(4) . . . . ?
N1 C8 C9 F1 -107.2(3) . . . . ?
N1 C8 C9 F2 138.7(3) . . . . ?
N1 C8 C9 C10 12.3(4) . . . . ?
C1 C2 C3 C4 1.0(9) . . . . ?
C1 C6 C7 N1 52.4(6) . . . . ?
C2 C1 C6 C5 -0.7(7) . . . . ?
C2 C1 C6 C7 176.7(5) . . . . ?
C2 C3 C4 C5 0.0(10) . . . . ?
C3 C4 C5 C6 -1.4(9) . . . . ?
C4 C5 C6 C1 1.7(7) . . . . ?
C4 C5 C6 C7 -175.7(5) . . . . ?
C5 C6 C7 N1 -130.2(4) . . . . ?
C6 C1 C2 C3 -0.6(8) . . . . ?
C7 N1 C8 O2 -5.1(7) . . . . ?
C7 N1 C8 C9 172.2(3) . . . . ?
C7 N1 C11 C10 179.9(3) . . . . ?
C8 N1 C7 C6 -89.2(5) . . . . ?
C8 N1 C11 C10 -0.6(5) . . . . ?
C8 C9 C10 C11 -12.2(4) . . . . ?
C8 C9 C10 C12 112.5(3) . . . . ?
C9 C10 C11 N1 8.0(4) . . . . ?
C9 C10 C12 C13 -168.3(3) . . . . ?
C9 C10 C12 C19 70.7(4) . . . . ?
C10 C12 C13 C14 -66.7(4) . . . . ?
C10 C12 C13 C18 112.5(4) . . . . ?
C10 C12 C19 O1 24.2(5) . . . . ?
C10 C12 C19 C20 -158.4(3) . . . . ?
C11 N1 C7 C6 90.2(5) . . . . ?
C11 N1 C8 O2 175.5(5) . . . . ?
C11 N1 C8 C9 -7.2(5) . . . . ?
C11 C10 C12 C13 -50.8(4) . . . . ?
C11 C10 C12 C19 -171.8(3) . . . . ?
C12 C10 C11 N1 -115.0(4) . . . . ?
C12 C13 C14 C15 178.0(4) . . . . ?
C12 C13 C18 C17 -178.8(4) . . . . ?
C12 C19 C20 C21 -169.4(4) . . . . ?
C12 C19 C20 C25 12.7(5) . . . . ?
C13 C12 C19 O1 -99.1(4) . . . . ?
C13 C12 C19 C20 78.3(4) . . . . ?
C13 C14 C15 C16 0.8(9) . . . . ?
C14 C13 C18 C17 0.3(6) . . . . ?
C14 C15 C16 C17 0.4(10) . . . . ?
C15 C16 C17 C18 -1.2(9) . . . . ?
C16 C17 C18 C13 0.9(7) . . . . ?
C18 C13 C14 C15 -1.1(7) . . . . ?
C19 C12 C13 C14 54.5(4) . . . . ?
C19 C12 C13 C18 -126.4(3) . . . . ?
C19 C20 C21 C22 -179.2(4) . . . . ?
C19 C20 C25 C24 178.2(4) . . . . ?
C20 C21 C22 C23 0.2(7) . . . . ?
C21 C20 C25 C24 0.3(6) . . . . ?
C21 C22 C23 Br1 -178.1(4) . . . . ?
C21 C22 C23 C24 1.8(7) . . . . ?
C22 C23 C24 C25 -2.6(7) . . . . ?
C23 C24 C25 C20 1.6(7) . . . . ?
C25 C20 C21 C22 -1.1(7) . . . . ?
